data_1572038
loop_
_publ_author_name
'Nascimento, Mitchell A.'
'LaPierre, Etienne A.'
'Patrick, Brian O.'
'Watson, Jade E. T.'
'Watanabe, Lara'
'Rawson, Jeremy'
'Hering-Junghans, Christian'
'Manners, Ian'

_publ_section_title
;
 1,3-Dipolar cyclisation reactions of nitriles with sterically encumbered
 cyclic triphosphanes: synthesis and electronic structure of
 phosphorus-rich heterocycles with tunable colour.
;
_journal_issue 30
_journal_name_full 'Chemical science'
_journal_page_first 12006
_journal_page_last 12016
_journal_paper_doi 10.1039/d4sc02497d
_journal_volume 15
_journal_year 2024
_chemical_formula_moiety 'C29 H36 N P3'
_chemical_formula_sum 'C29 H36 N P3'
_chemical_formula_weight 491.50
_space_group_crystal_system orthorhombic
_space_group_IT_number 29
_space_group_name_Hall 'P 2c -2ac'
_space_group_name_H-M_alt 'P c a 21'
_atom_sites_solution_hydrogens geom
_atom_sites_solution_primary dual
_audit_creation_date 2022-01-10
_audit_creation_method
;
Olex2 1.3
(compiled 2020.11.12 svn.r5f609507 for OlexSys, GUI svn.r6408)
;
_audit_update_record
;
2023-09-05 deposited with the CCDC.	2024-07-01 downloaded from the CCDC.
;
_cell_angle_alpha 90
_cell_angle_beta 90
_cell_angle_gamma 90
_cell_formula_units_Z 8
_cell_length_a 15.6132(9)
_cell_length_b 12.7998(7)
_cell_length_c 26.6995(16)
_cell_measurement_reflns_used 9763
_cell_measurement_temperature 296.15
_cell_measurement_theta_max 27.91
_cell_measurement_theta_min 2.19
_cell_volume 5335.8(5)
_computing_cell_refinement 'SAINT V8.40B (2016)'
_computing_data_reduction 'SAINT V8.40B (2016)'
_computing_molecular_graphics 'Olex2 1.3 (Dolomanov et al., 2009)'
_computing_publication_material 'Olex2 1.3 (Dolomanov et al., 2009)'
_computing_structure_refinement 'SHELXL 2018/3 (Sheldrick, 2015)'
_computing_structure_solution 'SHELXT 2018/2 (Sheldrick, 2018)'
_diffrn_ambient_temperature 296.15
_diffrn_measured_fraction_theta_full 1.000
_diffrn_measured_fraction_theta_max 0.997
_diffrn_measurement_device_type 'Bruker APEX-II CCD'
_diffrn_measurement_method '\f and \w scans'
_diffrn_radiation_type MoK\a
_diffrn_radiation_wavelength 0.71073
_diffrn_reflns_av_R_equivalents 0.0594
_diffrn_reflns_av_unetI/netI 0.0461
_diffrn_reflns_Laue_measured_fraction_full 1.000
_diffrn_reflns_Laue_measured_fraction_max 0.997
_diffrn_reflns_limit_h_max 20
_diffrn_reflns_limit_h_min -20
_diffrn_reflns_limit_k_max 16
_diffrn_reflns_limit_k_min -16
_diffrn_reflns_limit_l_max 35
_diffrn_reflns_limit_l_min -35
_diffrn_reflns_number 75209
_diffrn_reflns_point_group_measured_fraction_full 1.000
_diffrn_reflns_point_group_measured_fraction_max 0.996
_diffrn_reflns_theta_full 25.242
_diffrn_reflns_theta_max 27.925
_diffrn_reflns_theta_min 1.525
_diffrn_source_current 30.0
_diffrn_source_power 1.35
_diffrn_source_voltage 45.0
_diffrn_standards_number 0
_exptl_absorpt_coefficient_mu 0.241
_exptl_absorpt_correction_T_max 0.7456
_exptl_absorpt_correction_T_min 0.6861
_exptl_absorpt_correction_type none
_exptl_absorpt_process_details
;
SADABS-2016/2 (Bruker,2016/2) was used for absorption correction.
wR2(int) was 0.0562 before and 0.0501 after correction.
The Ratio of minimum to maximum transmission is 0.9202.
The \l/2 correction factor is Not present.
;
_exptl_crystal_colour colourless
_exptl_crystal_colour_primary colourless
_exptl_crystal_density_diffrn 1.224
_exptl_crystal_description plate
_exptl_crystal_F_000 2096
_exptl_crystal_size_max 0.26
_exptl_crystal_size_mid 0.16
_exptl_crystal_size_min 0.05
_refine_diff_density_max 0.342
_refine_diff_density_min -0.221
_refine_diff_density_rms 0.055
_refine_ls_abs_structure_details
;
 Flack x determined using 4344 quotients [(I+)-(I-)]/[(I+)+(I-)]
 (Parsons, Flack and Wagner, Acta Cryst. B69 (2013) 249-259).
;
_refine_ls_abs_structure_Flack 0.34(3)
_refine_ls_extinction_method none
_refine_ls_goodness_of_fit_ref 1.037
_refine_ls_hydrogen_treatment constr
_refine_ls_matrix_type full
_refine_ls_number_parameters 615
_refine_ls_number_reflns 12747
_refine_ls_number_restraints 1
_refine_ls_restrained_S_all 1.037
_refine_ls_R_factor_all 0.0601
_refine_ls_R_factor_gt 0.0405
_refine_ls_shift/su_max 0.000
_refine_ls_shift/su_mean 0.000
_refine_ls_structure_factor_coef Fsqd
_refine_ls_weighting_details 'w=1/[\s^2^(Fo^2^)+(0.0367P)^2^+2.6858P] where P=(Fo^2^+2Fc^2^)/3'
_refine_ls_weighting_scheme calc
_refine_ls_wR_factor_gt 0.0833
_refine_ls_wR_factor_ref 0.0907
_reflns_Friedel_coverage 0.956
_reflns_Friedel_fraction_full 1.000
_reflns_Friedel_fraction_max 0.996
_reflns_number_gt 10377
_reflns_number_total 12747
_reflns_threshold_expression 'I > 2\s(I)'
_cod_data_source_file d4sc02497d4.cif
_cod_data_source_block im080
_cod_depositor_comments 'Adding full bibliography for 1572027--1572043.cif.'
_cod_database_code 1572038
_shelx_shelxl_version_number 2018/3
_shelx_space_group_comment
;
The symmetry employed for this shelxl refinement is uniquely defined
by the following loop, which should always be used as a source of
symmetry information in preference to the above space-group names.
They are only intended as comments.
;
_shelx_estimated_absorpt_t_max 0.988
_shelx_estimated_absorpt_t_min 0.940
_olex2_refinement_description
;
1. Fixed Uiso
 At 1.2 times of:
  All C(H) groups
 At 1.5 times of:
  All C(H,H,H) groups
2.a Aromatic/amide H refined with riding coordinates:
 C00D(H00D), C00M(H00M), C00Q(H00Q), C00X(H00X), C010(H010), C012(H012),
 C016(H016), C01A(H01A), C01E(H4), C01G(H6), C01H(H01H), C01K(H7)
2.b Idealised Me refined as rotating group:
 C00T(H00A,H00B,H00C), C00Y(H00E,H00F,H00G), C00Z(H00H,H00I,H00J), C014(H01,H,
 HA), C015(H1,HB,HC), C018(H2,HD,HE), C01D(H3,HF,HG), C01F(H5,HH,HI), C01I(H01B,
 H01C,H01D), C01J(H01E,H01F,H01G), C01L(H8,HJ,HK), C01M(H01I,H01J,H01K),
 C01N(H01L,H01M,H01N), C01O(H9,HL,HM), C01P(H01O,H01P,H01Q), C01Q(H01R,H01S,
 H01T), C01R(H10,HN,HO), C01S(H01U,H01V,H01W), C01T(H01X,H01Y,HP), C01U(H01Z,HQ,
 HR)
;
_olex2_submission_special_instructions 'No special instructions were received'

loop_
_space_group_symop_operation_xyz
'x, y, z'
'-x, -y, z+1/2'
'x+1/2, -y, z'
'-x+1/2, y, z+1/2'

loop_
_atom_site_label
_atom_site_type_symbol
_atom_site_fract_x
_atom_site_fract_y
_atom_site_fract_z
_atom_site_U_iso_or_equiv
_atom_site_adp_type
_atom_site_occupancy
_atom_site_site_symmetry_order
_atom_site_calc_flag
_atom_site_refinement_flags_posn
_atom_site_refinement_flags_adp
_atom_site_refinement_flags_occupancy
_atom_site_disorder_assembly
_atom_site_disorder_group
P001 P 0.57158(6) 0.52429(7) 0.37792(4) 0.01275(19) Uani 1 1 d . . . . .
P002 P 0.60084(6) 0.69156(7) 0.38177(4) 0.01229(19) Uani 1 1 d . . . . .
P003 P 0.49780(6) 0.97285(7) 0.61892(4) 0.01345(18) Uani 1 1 d . . . . .
P004 P 0.46832(6) 0.80555(7) 0.61510(4) 0.01277(19) Uani 1 1 d . . . . .
P005 P 0.43124(6) 0.79834(7) 0.69707(4) 0.0141(2) Uani 1 1 d . . . . .
P006 P 0.63865(6) 0.69823(8) 0.29969(4) 0.0145(2) Uani 1 1 d . . . . .
N007 N 0.6561(2) 0.5685(3) 0.28913(12) 0.0174(7) Uani 1 1 d . . . . .
N8 N 0.4156(2) 0.9280(2) 0.70856(12) 0.0166(7) Uani 1 1 d . . . . .
C009 C 0.4337(2) 1.0367(3) 0.56968(15) 0.0138(8) Uani 1 1 d . . . . .
C00A C 0.5865(2) 0.4091(3) 0.46459(15) 0.0142(8) Uani 1 1 d . . . . .
C00B C 0.6482(2) 0.7735(3) 0.64063(15) 0.0166(8) Uani 1 1 d . . . . .
C00C C 0.7438(3) 0.8626(3) 0.32184(18) 0.0169(9) Uani 1 1 d . . . . .
C00D C 0.6284(3) 0.3585(3) 0.50403(15) 0.0154(8) Uani 1 1 d . . . . .
H00D H 0.595971 0.327036 0.529061 0.019 Uiso 1 1 calc R U . . .
C00E C 0.7251(2) 0.4602(3) 0.43090(15) 0.0147(8) Uani 1 1 d . . . . .
C00F C 0.5768(2) 0.7482(3) 0.61037(16) 0.0151(8) Uani 1 1 d . . . . .
C00G C 0.4820(2) 1.0879(3) 0.53208(15) 0.0143(8) Uani 1 1 d . . . . .
C00H C 0.6350(2) 0.4610(3) 0.42752(14) 0.0116(7) Uani 1 1 d . . . . .
C00I C 0.7460(3) 0.7563(3) 0.30650(16) 0.0144(9) Uani 1 1 d . . . . .
C00J C 0.3430(2) 1.0383(3) 0.56706(15) 0.0145(8) Uani 1 1 d . . . . .
C00K C 0.3500(3) 1.1437(3) 0.49129(15) 0.0166(8) Uani 1 1 d . . . . .
C00L C 0.7173(2) 0.3542(3) 0.50677(15) 0.0158(8) Uani 1 1 d . . . . .
C00M C 0.7636(2) 0.4059(3) 0.46991(15) 0.0152(8) Uani 1 1 d . . . . .
H00M H 0.823065 0.404020 0.471405 0.018 Uiso 1 1 calc R U . . .
C00N C 0.4219(2) 0.7272(3) 0.35525(15) 0.0163(8) Uani 1 1 d . . . . .
C00O C 0.8983(3) 0.8693(3) 0.32532(17) 0.0222(9) Uani 1 1 d . . . . .
C00P C 0.3224(2) 0.7425(3) 0.69161(16) 0.0142(8) Uani 1 1 d . . . . .
C00Q C 0.6695(3) 0.6377(3) 0.55957(19) 0.0228(10) Uani 1 1 d . . . . .
H00Q H 0.676289 0.591802 0.532860 0.027 Uiso 1 1 calc R U . . .
C00R C 0.2435(2) 0.7897(3) 0.70238(15) 0.0172(8) Uani 1 1 d . . . . .
C00S C 0.5886(3) 0.6771(3) 0.57027(16) 0.0169(9) Uani 1 1 d . . . . .
C00T C 0.7816(2) 0.5133(3) 0.39278(15) 0.0177(8) Uani 1 1 d . . . . .
H00A H 0.781239 0.473925 0.362191 0.026 Uiso 1 1 calc R U . . .
H00B H 0.839090 0.517321 0.405437 0.026 Uiso 1 1 calc R U . . .
H00C H 0.760531 0.582537 0.386474 0.026 Uiso 1 1 calc R U . . .
C00U C 0.3287(3) 0.8327(3) 0.40863(19) 0.0244(11) Uani 1 1 d . . . . .
C00V C 0.6315(2) 0.4971(3) 0.31945(15) 0.0149(8) Uani 1 1 d . . . . .
C00W C 0.8267(2) 0.7100(3) 0.29628(16) 0.0185(8) Uani 1 1 d . . . . .
C00X C 0.9002(3) 0.7667(3) 0.30770(16) 0.0227(9) Uani 1 1 d . . . . .
H00X H 0.953116 0.734642 0.303387 0.027 Uiso 1 1 calc R U . . .
C00Y C 0.2874(2) 0.9857(3) 0.60539(15) 0.0186(8) Uani 1 1 d . . . . .
H00E H 0.307963 0.916071 0.611253 0.028 Uiso 1 1 calc R U . . .
H00F H 0.229485 0.982691 0.593324 0.028 Uiso 1 1 calc R U . . .
H00G H 0.289049 1.024607 0.636108 0.028 Uiso 1 1 calc R U . . .
C00Z C 0.4310(3) 1.1127(3) 0.69264(17) 0.0227(9) Uani 1 1 d . . . . .
H00H H 0.479196 1.133228 0.712709 0.034 Uiso 1 1 calc R U . . .
H00I H 0.379215 1.122264 0.711463 0.034 Uiso 1 1 calc R U . . .
H00J H 0.428995 1.154900 0.662932 0.034 Uiso 1 1 calc R U . . .
C010 C 0.7280(3) 0.7307(3) 0.62871(17) 0.0232(10) Uani 1 1 d . . . . .
H010 H 0.774657 0.746507 0.648958 0.028 Uiso 1 1 calc R U . . .
C011 C 0.4399(2) 0.9995(3) 0.67825(15) 0.0157(8) Uani 1 1 d . . . . .
C012 C 0.3416(2) 0.7699(3) 0.36702(17) 0.0202(9) Uani 1 1 d . . . . .
H012 H 0.295426 0.755492 0.346156 0.024 Uiso 1 1 calc R U . . .
C013 C 0.7402(3) 0.6653(3) 0.58780(18) 0.0229(10) Uani 1 1 d . . . . .
C014 C 0.5788(2) 1.0896(3) 0.53214(16) 0.0191(9) Uani 1 1 d . . . . .
H01 H 0.598791 1.126700 0.561111 0.029 Uiso 1 1 calc R U . . .
H H 0.598941 1.123839 0.502412 0.029 Uiso 1 1 calc R U . . .
HA H 0.600099 1.019241 0.532951 0.029 Uiso 1 1 calc R U . . .
C015 C 0.4051(3) 0.5748(3) 0.66979(17) 0.0205(9) Uani 1 1 d . . . . .
H1 H 0.393007 0.501493 0.672565 0.031 Uiso 1 1 calc R U . . .
HB H 0.445308 0.594742 0.695229 0.031 Uiso 1 1 calc R U . . .
HC H 0.428875 0.589216 0.637366 0.031 Uiso 1 1 calc R U . . .
C016 C 0.3038(3) 1.0926(3) 0.52787(15) 0.0163(8) Uani 1 1 d . . . . .
H016 H 0.244333 1.094267 0.526396 0.020 Uiso 1 1 calc R U . . .
C017 C 0.4804(2) 0.8169(3) 0.42813(16) 0.0166(8) Uani 1 1 d . . . . .
C018 C 0.3045(3) 1.2046(3) 0.45070(16) 0.0239(9) Uani 1 1 d . . . . .
H2 H 0.258282 1.163592 0.437520 0.036 Uiso 1 1 calc R U . . .
HD H 0.344209 1.220665 0.424329 0.036 Uiso 1 1 calc R U . . .
HE H 0.282283 1.268366 0.464494 0.036 Uiso 1 1 calc R U . . .
C019 C 0.1676(3) 0.6334(4) 0.67469(18) 0.0215(10) Uani 1 1 d . . . . .
C01A C 0.3986(3) 0.8558(3) 0.43827(18) 0.0230(10) Uani 1 1 d . . . . .
H01A H 0.391004 0.898779 0.465991 0.028 Uiso 1 1 calc R U . . .
C01B C 0.3229(2) 0.6364(3) 0.67642(15) 0.0153(8) Uani 1 1 d . . . . .
C01C C 0.4922(2) 0.7490(3) 0.38677(15) 0.0139(8) Uani 1 1 d . . . . .
C01D C 0.5158(3) 0.6399(3) 0.53716(17) 0.0247(10) Uani 1 1 d . . . . .
H3 H 0.485211 0.584817 0.553806 0.037 Uiso 1 1 calc R U . . .
HF H 0.538532 0.614263 0.506099 0.037 Uiso 1 1 calc R U . . .
HG H 0.477488 0.696953 0.530630 0.037 Uiso 1 1 calc R U . . .
C01E C 0.2458(3) 0.5847(3) 0.66815(18) 0.0212(10) Uani 1 1 d . . . . .
H4 H 0.246960 0.515240 0.657919 0.025 Uiso 1 1 calc R U . . .
C01F C 0.6433(2) 0.8464(3) 0.68462(15) 0.0202(9) Uani 1 1 d . . . . .
H5 H 0.639527 0.917113 0.672846 0.030 Uiso 1 1 calc R U . . .
HH H 0.693769 0.838585 0.704848 0.030 Uiso 1 1 calc R U . . .
HI H 0.593607 0.830111 0.704259 0.030 Uiso 1 1 calc R U . . .
C01G C 0.4388(2) 1.1385(3) 0.49342(15) 0.0165(8) Uani 1 1 d . . . . .
H6 H 0.470568 1.169956 0.468109 0.020 Uiso 1 1 calc R U . . .
C01H C 0.8196(3) 0.9162(3) 0.33019(17) 0.0204(10) Uani 1 1 d . . . . .
H01H H 0.817076 0.986231 0.339395 0.024 Uiso 1 1 calc R U . . .
C01I C 0.4895(2) 0.4062(3) 0.46355(16) 0.0180(9) Uani 1 1 d . . . . .
H01B H 0.470627 0.367675 0.434736 0.027 Uiso 1 1 calc R U . . .
H01C H 0.467607 0.476229 0.461867 0.027 Uiso 1 1 calc R U . . .
H01D H 0.468687 0.372904 0.493387 0.027 Uiso 1 1 calc R U . . .
C01J C 0.6608(3) 0.9199(3) 0.32969(18) 0.0196(10) Uani 1 1 d . . . . .
H01E H 0.619497 0.896433 0.305555 0.029 Uiso 1 1 calc R U . . .
H01F H 0.670101 0.993536 0.325675 0.029 Uiso 1 1 calc R U . . .
H01G H 0.639883 0.906206 0.362856 0.029 Uiso 1 1 calc R U . . .
C01K C 0.1685(3) 0.7351(3) 0.69290(19) 0.0216(10) Uani 1 1 d . . . . .
H7 H 0.116462 0.768031 0.699019 0.026 Uiso 1 1 calc R U . . .
C01L C 0.0849(3) 0.5773(4) 0.6632(2) 0.0354(13) Uani 1 1 d . . . . .
H8 H 0.065176 0.597223 0.630503 0.053 Uiso 1 1 calc R U . . .
HJ H 0.042593 0.595626 0.687709 0.053 Uiso 1 1 calc R U . . .
HK H 0.094480 0.503180 0.663987 0.053 Uiso 1 1 calc R U . . .
C01M C 0.6427(3) 0.3830(3) 0.30628(16) 0.0194(9) Uani 1 1 d . . . . .
H01I H 0.650056 0.343081 0.336409 0.029 Uiso 1 1 calc R U . . .
H01J H 0.692345 0.374935 0.285392 0.029 Uiso 1 1 calc R U . . .
H01K H 0.592987 0.358664 0.288681 0.029 Uiso 1 1 calc R U . . .
C01N C 0.7618(3) 0.2940(3) 0.54756(16) 0.0220(9) Uani 1 1 d . . . . .
H01L H 0.721990 0.279276 0.574011 0.033 Uiso 1 1 calc R U . . .
H01M H 0.808513 0.334665 0.560505 0.033 Uiso 1 1 calc R U . . .
H01N H 0.783460 0.229546 0.534174 0.033 Uiso 1 1 calc R U . . .
C01O C 0.2342(3) 0.8945(3) 0.72890(18) 0.0244(10) Uani 1 1 d . . . . .
H9 H 0.264400 0.892423 0.760200 0.037 Uiso 1 1 calc R U . . .
HL H 0.174657 0.908272 0.734987 0.037 Uiso 1 1 calc R U . . .
HM H 0.257626 0.948769 0.708218 0.037 Uiso 1 1 calc R U . . .
C01P C 0.4275(3) 0.6590(3) 0.30942(16) 0.0225(9) Uani 1 1 d . . . . .
H01O H 0.446581 0.590497 0.318895 0.034 Uiso 1 1 calc R U . . .
H01P H 0.467342 0.688886 0.286103 0.034 Uiso 1 1 calc R U . . .
H01Q H 0.372035 0.654074 0.294031 0.034 Uiso 1 1 calc R U . . .
C01Q C 0.5521(3) 0.8513(3) 0.46218(16) 0.0243(9) Uani 1 1 d . . . . .
H01R H 0.582897 0.907736 0.446819 0.036 Uiso 1 1 calc R U . . .
H01S H 0.590408 0.793736 0.467827 0.036 Uiso 1 1 calc R U . . .
H01T H 0.528791 0.874139 0.493584 0.036 Uiso 1 1 calc R U . . .
C01R C 0.8289(3) 0.6266(4) 0.5744(2) 0.0344(12) Uani 1 1 d . . . . .
H10 H 0.860733 0.681983 0.558933 0.052 Uiso 1 1 calc R U . . .
HN H 0.824269 0.568899 0.551601 0.052 Uiso 1 1 calc R U . . .
HO H 0.857880 0.604238 0.604272 0.052 Uiso 1 1 calc R U . . .
C01S C 0.2403(3) 0.8716(4) 0.4220(2) 0.0329(13) Uani 1 1 d . . . . .
H01U H 0.203236 0.864723 0.393550 0.049 Uiso 1 1 calc R U . . .
H01V H 0.243528 0.943659 0.431765 0.049 Uiso 1 1 calc R U . . .
H01W H 0.218019 0.831011 0.449332 0.049 Uiso 1 1 calc R U . . .
C01T C 0.8386(3) 0.6060(3) 0.27041(18) 0.0259(10) Uani 1 1 d . . . . .
H01X H 0.898506 0.594360 0.264405 0.039 Uiso 1 1 calc R U . . .
H01Y H 0.808448 0.606416 0.239094 0.039 Uiso 1 1 calc R U . . .
HP H 0.816546 0.551273 0.291307 0.039 Uiso 1 1 calc R U . . .
C01U C 0.9802(3) 0.9276(4) 0.3359(2) 0.0405(13) Uani 1 1 d . . . . .
H01Z H 1.016762 0.885499 0.356537 0.061 Uiso 1 1 calc R U . . .
HQ H 0.967238 0.991769 0.352892 0.061 Uiso 1 1 calc R U . . .
HR H 1.008759 0.942816 0.304859 0.061 Uiso 1 1 calc R U . . .

loop_
_atom_site_aniso_label
_atom_site_aniso_U_11
_atom_site_aniso_U_22
_atom_site_aniso_U_33
_atom_site_aniso_U_23
_atom_site_aniso_U_13
_atom_site_aniso_U_12
P001 0.0125(4) 0.0104(4) 0.0153(5) 0.0014(4) -0.0014(4) -0.0004(4)
P002 0.0112(4) 0.0106(4) 0.0151(5) -0.0002(4) -0.0002(4) -0.0001(3)
P003 0.0123(4) 0.0120(4) 0.0160(5) 0.0008(4) -0.0008(4) -0.0007(4)
P004 0.0118(4) 0.0119(4) 0.0146(5) -0.0007(4) 0.0001(4) -0.0006(4)
P005 0.0139(4) 0.0131(4) 0.0153(5) 0.0009(4) 0.0006(4) -0.0016(4)
P006 0.0154(5) 0.0124(5) 0.0158(5) 0.0017(4) 0.0004(4) -0.0013(4)
N007 0.0199(16) 0.0160(16) 0.0164(18) -0.0024(14) 0.0002(14) -0.0031(14)
N8 0.0175(16) 0.0154(16) 0.0169(17) -0.0034(13) -0.0002(13) -0.0022(13)
C009 0.0167(18) 0.0090(17) 0.0156(19) -0.0014(15) -0.0003(15) -0.0001(14)
C00A 0.0144(19) 0.0098(17) 0.018(2) -0.0016(15) -0.0012(17) 0.0012(15)
C00B 0.0165(19) 0.0152(18) 0.018(2) 0.0070(15) 0.0015(16) -0.0023(15)
C00C 0.017(2) 0.016(2) 0.018(2) 0.0034(17) 0.0053(17) -0.0021(17)
C00D 0.0195(19) 0.0121(18) 0.015(2) -0.0005(15) 0.0006(16) -0.0001(16)
C00E 0.0146(18) 0.0123(18) 0.017(2) -0.0043(15) -0.0013(15) 0.0002(15)
C00F 0.0140(18) 0.0136(18) 0.018(2) 0.0060(16) 0.0025(16) 0.0027(15)
C00G 0.0145(19) 0.0104(17) 0.018(2) -0.0024(15) 0.0033(16) -0.0002(15)
C00H 0.0119(17) 0.0097(17) 0.0132(19) -0.0015(14) -0.0007(15) 0.0012(14)
C00I 0.0165(19) 0.0157(19) 0.011(2) 0.0025(16) 0.0033(16) -0.0006(16)
C00J 0.0129(18) 0.0111(18) 0.020(2) -0.0037(16) 0.0004(16) -0.0004(15)
C00K 0.0194(19) 0.0131(17) 0.017(2) -0.0031(15) -0.0038(17) 0.0001(16)
C00L 0.0188(19) 0.0125(17) 0.016(2) 0.0001(15) -0.0016(16) 0.0036(15)
C00M 0.0111(17) 0.0158(18) 0.019(2) -0.0042(15) -0.0018(16) 0.0002(15)
C00N 0.0127(18) 0.0145(18) 0.022(2) 0.0071(16) -0.0008(16) -0.0006(15)
C00O 0.020(2) 0.028(2) 0.019(2) 0.0007(18) 0.0026(18) -0.0088(18)
C00P 0.0138(17) 0.0143(18) 0.015(2) 0.0044(16) -0.0003(15) -0.0022(15)
C00Q 0.025(2) 0.0118(19) 0.032(3) 0.0035(18) 0.011(2) 0.0038(17)
C00R 0.0160(18) 0.0187(19) 0.017(2) 0.0040(16) 0.0051(16) -0.0003(16)
C00S 0.022(2) 0.0102(19) 0.018(2) 0.0023(16) 0.0064(17) -0.0001(16)
C00T 0.0131(18) 0.0203(19) 0.020(2) 0.0030(16) -0.0015(15) -0.0012(15)
C00U 0.020(2) 0.016(2) 0.038(3) 0.014(2) 0.010(2) 0.0052(17)
C00V 0.0169(19) 0.0134(18) 0.0142(18) -0.0017(15) -0.0018(15) -0.0021(15)
C00W 0.0207(19) 0.0162(19) 0.019(2) 0.0054(16) 0.0061(17) 0.0018(16)
C00X 0.0147(18) 0.033(2) 0.020(2) 0.0045(18) 0.0041(17) 0.0028(17)
C00Y 0.0124(18) 0.023(2) 0.020(2) 0.0015(16) 0.0008(15) -0.0022(16)
C00Z 0.028(2) 0.0151(19) 0.025(2) -0.0040(18) 0.0014(19) -0.0031(16)
C010 0.0168(19) 0.021(2) 0.032(3) 0.0109(18) 0.0000(18) -0.0002(16)
C011 0.0153(19) 0.0145(18) 0.0173(19) -0.0023(15) -0.0045(15) -0.0021(15)
C012 0.0124(18) 0.019(2) 0.029(3) 0.0108(17) -0.0002(17) 0.0004(15)
C013 0.019(2) 0.016(2) 0.033(3) 0.0105(19) 0.0115(19) 0.0059(16)
C014 0.0147(19) 0.0189(19) 0.024(2) 0.0041(17) 0.0000(17) 0.0010(15)
C015 0.018(2) 0.0134(18) 0.030(2) -0.0019(17) 0.0044(18) 0.0014(16)
C016 0.0134(18) 0.0177(19) 0.018(2) -0.0030(16) -0.0019(18) 0.0017(16)
C017 0.0168(19) 0.0116(18) 0.021(2) 0.0038(16) 0.0035(16) -0.0007(15)
C018 0.027(2) 0.025(2) 0.020(2) 0.0021(18) -0.0037(18) 0.0018(18)
C019 0.015(2) 0.031(2) 0.019(2) 0.0036(19) 0.0030(17) -0.0052(18)
C01A 0.030(2) 0.015(2) 0.024(2) 0.0001(18) 0.013(2) 0.0022(18)
C01B 0.0170(19) 0.0151(19) 0.014(2) 0.0032(15) 0.0013(15) 0.0004(16)
C01C 0.0121(17) 0.0114(17) 0.018(2) 0.0042(16) 0.0009(15) -0.0014(14)
C01D 0.029(2) 0.022(2) 0.023(2) -0.0082(18) 0.006(2) -0.0039(18)
C01E 0.027(2) 0.019(2) 0.018(3) 0.0010(17) 0.0035(19) -0.0089(19)
C01F 0.0140(18) 0.028(2) 0.019(2) 0.0045(17) -0.0046(15) -0.0035(16)
C01G 0.0196(19) 0.0140(18) 0.0157(19) 0.0019(15) 0.0028(16) 0.0000(15)
C01H 0.024(2) 0.018(2) 0.020(2) -0.0031(17) 0.0055(19) -0.0042(18)
C01I 0.0163(19) 0.0153(19) 0.022(2) 0.0046(16) 0.0033(17) -0.0005(16)
C01J 0.024(2) 0.0107(19) 0.024(3) -0.0004(16) 0.0022(19) 0.0008(17)
C01K 0.0131(19) 0.025(2) 0.027(3) 0.008(2) 0.0055(19) 0.0016(17)
C01L 0.020(2) 0.046(3) 0.040(3) -0.001(3) -0.002(2) -0.017(2)
C01M 0.025(2) 0.0135(18) 0.020(2) -0.0036(16) 0.0018(17) -0.0015(15)
C01N 0.024(2) 0.023(2) 0.019(2) 0.0034(17) -0.0044(17) 0.0034(18)
C01O 0.022(2) 0.019(2) 0.032(3) -0.0009(19) 0.0118(19) 0.0033(17)
C01P 0.018(2) 0.026(2) 0.024(2) -0.0012(17) -0.0064(17) -0.0012(17)
C01Q 0.031(2) 0.023(2) 0.019(2) -0.0092(17) 0.0054(19) -0.0055(18)
C01R 0.029(3) 0.026(2) 0.049(3) 0.014(2) 0.016(2) 0.011(2)
C01S 0.019(2) 0.034(3) 0.046(4) 0.017(2) 0.013(2) 0.014(2)
C01T 0.026(2) 0.019(2) 0.033(3) 0.0029(19) 0.012(2) 0.0046(17)
C01U 0.026(3) 0.054(3) 0.042(3) -0.010(3) 0.006(2) -0.016(2)

loop_
_atom_type_symbol
_atom_type_description
_atom_type_scat_dispersion_real
_atom_type_scat_dispersion_imag
_atom_type_scat_source
C C 0.0033 0.0016 'International Tables Vol C Tables 4.2.6.8 and 6.1.1.4'
H H 0.0000 0.0000 'International Tables Vol C Tables 4.2.6.8 and 6.1.1.4'
N N 0.0061 0.0033 'International Tables Vol C Tables 4.2.6.8 and 6.1.1.4'
P P 0.1023 0.0942 'International Tables Vol C Tables 4.2.6.8 and 6.1.1.4'

loop_
_geom_angle_atom_site_label_1
_geom_angle_atom_site_label_2
_geom_angle_atom_site_label_3
_geom_angle
_geom_angle_site_symmetry_1
_geom_angle_site_symmetry_3
_geom_angle_publ_flag
C00H P001 P002 106.49(12) . . ?
C00H P001 C00V 104.59(17) . . ?
C00V P001 P002 96.78(12) . . ?
P001 P002 P006 92.62(5) . . ?
C01C P002 P001 101.55(12) . . ?
C01C P002 P006 107.00(13) . . ?
C009 P003 P004 106.61(12) . . ?
C009 P003 C011 105.24(17) . . ?
C011 P003 P004 96.70(13) . . ?
P003 P004 P005 92.78(5) . . ?
C00F P004 P003 101.43(13) . . ?
C00F P004 P005 106.48(14) . . ?
N8 P005 P004 99.83(12) . . ?
N8 P005 C00P 105.00(17) . . ?
C00P P005 P004 100.04(14) . . ?
N007 P006 P002 99.46(12) . . ?
N007 P006 C00I 105.27(18) . . ?
C00I P006 P002 99.00(15) . . ?
C00V N007 P006 122.8(3) . . ?
C011 N8 P005 122.6(3) . . ?
C00G C009 P003 114.9(3) . . ?
C00G C009 C00J 119.4(4) . . ?
C00J C009 P003 125.7(3) . . ?
C00D C00A C00H 119.6(4) . . ?
C00D C00A C01I 118.0(4) . . ?
C00H C00A C01I 122.3(3) . . ?
C00F C00B C01F 123.3(3) . . ?
C010 C00B C00F 118.9(4) . . ?
C010 C00B C01F 117.9(4) . . ?
C00I C00C C01J 121.9(4) . . ?
C01H C00C C00I 119.9(4) . . ?
C01H C00C C01J 118.2(4) . . ?
C00A C00D H00D 119.2 . . ?
C00L C00D C00A 121.6(4) . . ?
C00L C00D H00D 119.2 . . ?
C00H C00E C00T 122.5(3) . . ?
C00M C00E C00H 118.9(4) . . ?
C00M C00E C00T 118.6(3) . . ?
C00B C00F P004 126.3(3) . . ?
C00B C00F C00S 118.4(3) . . ?
C00S C00F P004 115.1(3) . . ?
C009 C00G C014 122.6(4) . . ?
C01G C00G C009 118.9(4) . . ?
C01G C00G C014 118.6(3) . . ?
C00A C00H P001 115.0(3) . . ?
C00E C00H P001 125.9(3) . . ?
C00E C00H C00A 119.1(3) . . ?
C00C C00I P006 113.1(3) . . ?
C00W C00I P006 128.4(3) . . ?
C00W C00I C00C 118.5(4) . . ?
C009 C00J C00Y 122.5(4) . . ?
C016 C00J C009 118.8(4) . . ?
C016 C00J C00Y 118.7(3) . . ?
C016 C00K C018 120.5(4) . . ?
C016 C00K C01G 118.0(4) . . ?
C01G C00K C018 121.5(4) . . ?
C00D C00L C01N 121.3(4) . . ?
C00M C00L C00D 117.6(4) . . ?
C00M C00L C01N 121.1(4) . . ?
C00E C00M H00M 118.5 . . ?
C00L C00M C00E 123.0(4) . . ?
C00L C00M H00M 118.5 . . ?
C012 C00N C01C 119.0(4) . . ?
C012 C00N C01P 117.4(4) . . ?
C01C C00N C01P 123.7(3) . . ?
C00X C00O C01U 120.8(4) . . ?
C01H C00O C00X 117.5(4) . . ?
C01H C00O C01U 121.6(4) . . ?
C00R C00P P005 128.6(3) . . ?
C00R C00P C01B 118.5(3) . . ?
C01B C00P P005 112.9(3) . . ?
C00S C00Q H00Q 119.3 . . ?
C013 C00Q H00Q 119.3 . . ?
C013 C00Q C00S 121.4(4) . . ?
C00P C00R C01O 124.0(4) . . ?
C01K C00R C00P 119.1(4) . . ?
C01K C00R C01O 116.6(4) . . ?
C00F C00S C01D 123.0(4) . . ?
C00Q C00S C00F 120.4(4) . . ?
C00Q C00S C01D 116.6(4) . . ?
C00E C00T H00A 109.5 . . ?
C00E C00T H00B 109.5 . . ?
C00E C00T H00C 109.5 . . ?
H00A C00T H00B 109.5 . . ?
H00A C00T H00C 109.5 . . ?
H00B C00T H00C 109.5 . . ?
C012 C00U C01S 121.0(5) . . ?
C01A C00U C012 117.9(4) . . ?
C01A C00U C01S 121.1(5) . . ?
N007 C00V P001 123.4(3) . . ?
N007 C00V C01M 120.5(4) . . ?
C01M C00V P001 115.9(3) . . ?
C00I C00W C01T 124.4(4) . . ?
C00X C00W C00I 118.2(4) . . ?
C00X C00W C01T 117.3(4) . . ?
C00O C00X H00X 118.4 . . ?
C00W C00X C00O 123.2(4) . . ?
C00W C00X H00X 118.4 . . ?
C00J C00Y H00E 109.5 . . ?
C00J C00Y H00F 109.5 . . ?
C00J C00Y H00G 109.5 . . ?
H00E C00Y H00F 109.5 . . ?
H00E C00Y H00G 109.5 . . ?
H00F C00Y H00G 109.5 . . ?
H00H C00Z H00I 109.5 . . ?
H00H C00Z H00J 109.5 . . ?
H00I C00Z H00J 109.5 . . ?
C011 C00Z H00H 109.5 . . ?
C011 C00Z H00I 109.5 . . ?
C011 C00Z H00J 109.5 . . ?
C00B C010 H010 118.7 . . ?
C013 C010 C00B 122.5(4) . . ?
C013 C010 H010 118.7 . . ?
N8 C011 P003 123.6(3) . . ?
N8 C011 C00Z 120.0(4) . . ?
C00Z C011 P003 116.1(3) . . ?
C00N C012 H012 118.8 . . ?
C00U C012 C00N 122.4(4) . . ?
C00U C012 H012 118.8 . . ?
C00Q C013 C010 118.2(4) . . ?
C00Q C013 C01R 121.2(4) . . ?
C010 C013 C01R 120.6(4) . . ?
C00G C014 H01 109.5 . . ?
C00G C014 H 109.5 . . ?
C00G C014 HA 109.5 . . ?
H01 C014 H 109.5 . . ?
H01 C014 HA 109.5 . . ?
H C014 HA 109.5 . . ?
H1 C015 HB 109.5 . . ?
H1 C015 HC 109.5 . . ?
HB C015 HC 109.5 . . ?
C01B C015 H1 109.5 . . ?
C01B C015 HB 109.5 . . ?
C01B C015 HC 109.5 . . ?
C00J C016 H016 118.7 . . ?
C00K C016 C00J 122.5(4) . . ?
C00K C016 H016 118.7 . . ?
C01A C017 C01C 119.2(4) . . ?
C01A C017 C01Q 117.3(4) . . ?
C01C C017 C01Q 123.5(3) . . ?
C00K C018 H2 109.5 . . ?
C00K C018 HD 109.5 . . ?
C00K C018 HE 109.5 . . ?
H2 C018 HD 109.5 . . ?
H2 C018 HE 109.5 . . ?
HD C018 HE 109.5 . . ?
C01E C019 C01K 117.2(4) . . ?
C01E C019 C01L 121.0(5) . . ?
C01K C019 C01L 121.8(4) . . ?
C00U C01A C017 122.4(4) . . ?
C00U C01A H01A 118.8 . . ?
C017 C01A H01A 118.8 . . ?
C00P C01B C015 122.4(3) . . ?
C01E C01B C00P 119.8(4) . . ?
C01E C01B C015 117.8(4) . . ?
C00N C01C P002 126.2(3) . . ?
C00N C01C C017 119.0(3) . . ?
C017 C01C P002 114.7(3) . . ?
C00S C01D H3 109.5 . . ?
C00S C01D HF 109.5 . . ?
C00S C01D HG 109.5 . . ?
H3 C01D HF 109.5 . . ?
H3 C01D HG 109.5 . . ?
HF C01D HG 109.5 . . ?
C019 C01E C01B 122.0(4) . . ?
C019 C01E H4 119.0 . . ?
C01B C01E H4 119.0 . . ?
C00B C01F H5 109.5 . . ?
C00B C01F HH 109.5 . . ?
C00B C01F HI 109.5 . . ?
H5 C01F HH 109.5 . . ?
H5 C01F HI 109.5 . . ?
HH C01F HI 109.5 . . ?
C00G C01G H6 118.8 . . ?
C00K C01G C00G 122.4(4) . . ?
C00K C01G H6 118.8 . . ?
C00C C01H H01H 118.9 . . ?
C00O C01H C00C 122.1(4) . . ?
C00O C01H H01H 118.9 . . ?
C00A C01I H01B 109.5 . . ?
C00A C01I H01C 109.5 . . ?
C00A C01I H01D 109.5 . . ?
H01B C01I H01C 109.5 . . ?
H01B C01I H01D 109.5 . . ?
H01C C01I H01D 109.5 . . ?
C00C C01J H01E 109.5 . . ?
C00C C01J H01F 109.5 . . ?
C00C C01J H01G 109.5 . . ?
H01E C01J H01F 109.5 . . ?
H01E C01J H01G 109.5 . . ?
H01F C01J H01G 109.5 . . ?
C00R C01K C019 123.0(4) . . ?
C00R C01K H7 118.5 . . ?
C019 C01K H7 118.5 . . ?
C019 C01L H8 109.5 . . ?
C019 C01L HJ 109.5 . . ?
C019 C01L HK 109.5 . . ?
H8 C01L HJ 109.5 . . ?
H8 C01L HK 109.5 . . ?
HJ C01L HK 109.5 . . ?
C00V C01M H01I 109.5 . . ?
C00V C01M H01J 109.5 . . ?
C00V C01M H01K 109.5 . . ?
H01I C01M H01J 109.5 . . ?
H01I C01M H01K 109.5 . . ?
H01J C01M H01K 109.5 . . ?
C00L C01N H01L 109.5 . . ?
C00L C01N H01M 109.5 . . ?
C00L C01N H01N 109.5 . . ?
H01L C01N H01M 109.5 . . ?
H01L C01N H01N 109.5 . . ?
H01M C01N H01N 109.5 . . ?
C00R C01O H9 109.5 . . ?
C00R C01O HL 109.5 . . ?
C00R C01O HM 109.5 . . ?
H9 C01O HL 109.5 . . ?
H9 C01O HM 109.5 . . ?
HL C01O HM 109.5 . . ?
C00N C01P H01O 109.5 . . ?
C00N C01P H01P 109.5 . . ?
C00N C01P H01Q 109.5 . . ?
H01O C01P H01P 109.5 . . ?
H01O C01P H01Q 109.5 . . ?
H01P C01P H01Q 109.5 . . ?
C017 C01Q H01R 109.5 . . ?
C017 C01Q H01S 109.5 . . ?
C017 C01Q H01T 109.5 . . ?
H01R C01Q H01S 109.5 . . ?
H01R C01Q H01T 109.5 . . ?
H01S C01Q H01T 109.5 . . ?
C013 C01R H10 109.5 . . ?
C013 C01R HN 109.5 . . ?
C013 C01R HO 109.5 . . ?
H10 C01R HN 109.5 . . ?
H10 C01R HO 109.5 . . ?
HN C01R HO 109.5 . . ?
C00U C01S H01U 109.5 . . ?
C00U C01S H01V 109.5 . . ?
C00U C01S H01W 109.5 . . ?
H01U C01S H01V 109.5 . . ?
H01U C01S H01W 109.5 . . ?
H01V C01S H01W 109.5 . . ?
C00W C01T H01X 109.5 . . ?
C00W C01T H01Y 109.5 . . ?
C00W C01T HP 109.5 . . ?
H01X C01T H01Y 109.5 . . ?
H01X C01T HP 109.5 . . ?
H01Y C01T HP 109.5 . . ?
C00O C01U H01Z 109.5 . . ?
C00O C01U HQ 109.5 . . ?
C00O C01U HR 109.5 . . ?
H01Z C01U HQ 109.5 . . ?
H01Z C01U HR 109.5 . . ?
HQ C01U HR 109.5 . . ?

loop_
_geom_bond_atom_site_label_1
_geom_bond_atom_site_label_2
_geom_bond_distance
_geom_bond_site_symmetry_2
_geom_bond_publ_flag
P001 P002 2.1916(13) . ?
P001 C00H 1.841(4) . ?
P001 C00V 1.853(4) . ?
P002 P006 2.2712(14) . ?
P002 C01C 1.854(4) . ?
P003 P004 2.1928(13) . ?
P003 C009 1.844(4) . ?
P003 C011 1.855(4) . ?
P004 P005 2.2658(14) . ?
P004 C00F 1.851(4) . ?
P005 N8 1.706(3) . ?
P005 C00P 1.850(4) . ?
P006 N007 1.706(3) . ?
P006 C00I 1.842(4) . ?
N007 C00V 1.281(5) . ?
N8 C011 1.279(5) . ?
C009 C00G 1.416(5) . ?
C009 C00J 1.418(5) . ?
C00A C00D 1.398(6) . ?
C00A C00H 1.412(5) . ?
C00A C01I 1.515(6) . ?
C00B C00F 1.415(5) . ?
C00B C010 1.397(5) . ?
C00B C01F 1.502(6) . ?
C00C C00I 1.422(6) . ?
C00C C01H 1.386(6) . ?
C00C C01J 1.502(6) . ?
C00D H00D 0.9300 . ?
C00D C00L 1.392(6) . ?
C00E C00H 1.409(5) . ?
C00E C00M 1.389(5) . ?
C00E C00T 1.509(5) . ?
C00F C00S 1.417(6) . ?
C00G C014 1.511(5) . ?
C00G C01G 1.393(6) . ?
C00I C00W 1.420(5) . ?
C00J C00Y 1.502(5) . ?
C00J C016 1.397(6) . ?
C00K C016 1.379(6) . ?
C00K C018 1.512(5) . ?
C00K C01G 1.390(6) . ?
C00L C00M 1.388(6) . ?
C00L C01N 1.505(5) . ?
C00M H00M 0.9300 . ?
C00N C012 1.402(5) . ?
C00N C01C 1.411(5) . ?
C00N C01P 1.506(6) . ?
C00O C00X 1.395(6) . ?
C00O C01H 1.374(6) . ?
C00O C01U 1.508(6) . ?
C00P C00R 1.401(5) . ?
C00P C01B 1.417(5) . ?
C00Q H00Q 0.9300 . ?
C00Q C00S 1.391(6) . ?
C00Q C013 1.382(7) . ?
C00R C01K 1.388(6) . ?
C00R C01O 1.523(5) . ?
C00S C01D 1.517(6) . ?
C00T H00A 0.9600 . ?
C00T H00B 0.9600 . ?
C00T H00C 0.9600 . ?
C00U C012 1.386(6) . ?
C00U C01A 1.380(7) . ?
C00U C01S 1.510(6) . ?
C00V C01M 1.512(5) . ?
C00W C00X 1.391(6) . ?
C00W C01T 1.511(6) . ?
C00X H00X 0.9300 . ?
C00Y H00E 0.9600 . ?
C00Y H00F 0.9600 . ?
C00Y H00G 0.9600 . ?
C00Z H00H 0.9600 . ?
C00Z H00I 0.9600 . ?
C00Z H00J 0.9600 . ?
C00Z C011 1.506(5) . ?
C010 H010 0.9300 . ?
C010 C013 1.389(6) . ?
C012 H012 0.9300 . ?
C013 C01R 1.514(6) . ?
C014 H01 0.9600 . ?
C014 H 0.9600 . ?
C014 HA 0.9600 . ?
C015 H1 0.9600 . ?
C015 HB 0.9600 . ?
C015 HC 0.9600 . ?
C015 C01B 1.517(5) . ?
C016 H016 0.9300 . ?
C017 C01A 1.397(6) . ?
C017 C01C 1.417(6) . ?
C017 C01Q 1.508(6) . ?
C018 H2 0.9600 . ?
C018 HD 0.9600 . ?
C018 HE 0.9600 . ?
C019 C01E 1.383(6) . ?
C019 C01K 1.389(6) . ?
C019 C01L 1.509(6) . ?
C01A H01A 0.9300 . ?
C01B C01E 1.390(6) . ?
C01D H3 0.9600 . ?
C01D HF 0.9600 . ?
C01D HG 0.9600 . ?
C01E H4 0.9300 . ?
C01F H5 0.9600 . ?
C01F HH 0.9600 . ?
C01F HI 0.9600 . ?
C01G H6 0.9300 . ?
C01H H01H 0.9300 . ?
C01I H01B 0.9600 . ?
C01I H01C 0.9600 . ?
C01I H01D 0.9600 . ?
C01J H01E 0.9600 . ?
C01J H01F 0.9600 . ?
C01J H01G 0.9600 . ?
C01K H7 0.9300 . ?
C01L H8 0.9600 . ?
C01L HJ 0.9600 . ?
C01L HK 0.9600 . ?
C01M H01I 0.9600 . ?
C01M H01J 0.9600 . ?
C01M H01K 0.9600 . ?
C01N H01L 0.9600 . ?
C01N H01M 0.9600 . ?
C01N H01N 0.9600 . ?
C01O H9 0.9600 . ?
C01O HL 0.9600 . ?
C01O HM 0.9600 . ?
C01P H01O 0.9600 . ?
C01P H01P 0.9600 . ?
C01P H01Q 0.9600 . ?
C01Q H01R 0.9600 . ?
C01Q H01S 0.9600 . ?
C01Q H01T 0.9600 . ?
C01R H10 0.9600 . ?
C01R HN 0.9600 . ?
C01R HO 0.9600 . ?
C01S H01U 0.9600 . ?
C01S H01V 0.9600 . ?
C01S H01W 0.9600 . ?
C01T H01X 0.9600 . ?
C01T H01Y 0.9600 . ?
C01T HP 0.9600 . ?
C01U H01Z 0.9600 . ?
C01U HQ 0.9600 . ?
C01U HR 0.9600 . ?

loop_
_geom_torsion_atom_site_label_1
_geom_torsion_atom_site_label_2
_geom_torsion_atom_site_label_3
_geom_torsion_atom_site_label_4
_geom_torsion
_geom_torsion_site_symmetry_1
_geom_torsion_site_symmetry_2
_geom_torsion_site_symmetry_3
_geom_torsion_site_symmetry_4
_geom_torsion_publ_flag
P001 P002 C01C C00N -50.6(3) . . . . ?
P001 P002 C01C C017 126.1(3) . . . . ?
P002 P001 C00H C00A 118.8(3) . . . . ?
P002 P001 C00H C00E -61.5(3) . . . . ?
P002 P001 C00V N007 -16.4(3) . . . . ?
P002 P001 C00V C01M 169.5(3) . . . . ?
P002 P006 N007 C00V 14.0(3) . . . . ?
P002 P006 C00I C00C -70.1(3) . . . . ?
P002 P006 C00I C00W 113.1(4) . . . . ?
P003 P004 C00F C00B 47.6(4) . . . . ?
P003 P004 C00F C00S -128.4(3) . . . . ?
P003 C009 C00G C014 0.3(5) . . . . ?
P003 C009 C00G C01G -179.9(3) . . . . ?
P003 C009 C00J C00Y -0.3(5) . . . . ?
P003 C009 C00J C016 178.4(3) . . . . ?
P004 P003 C009 C00G -118.1(3) . . . . ?
P004 P003 C009 C00J 62.0(3) . . . . ?
P004 P003 C011 N8 15.8(3) . . . . ?
P004 P003 C011 C00Z -171.0(3) . . . . ?
P004 P005 N8 C011 -13.0(3) . . . . ?
P004 P005 C00P C00R -112.7(4) . . . . ?
P004 P005 C00P C01B 70.3(3) . . . . ?
P004 C00F C00S C00Q 173.0(3) . . . . ?
P004 C00F C00S C01D -7.1(5) . . . . ?
P005 P004 C00F C00B -48.8(4) . . . . ?
P005 P004 C00F C00S 135.2(3) . . . . ?
P005 N8 C011 P003 -1.8(5) . . . . ?
P005 N8 C011 C00Z -174.7(3) . . . . ?
P005 C00P C00R C01K 176.4(3) . . . . ?
P005 C00P C00R C01O -9.9(6) . . . . ?
P005 C00P C01B C015 4.7(5) . . . . ?
P005 C00P C01B C01E -176.8(3) . . . . ?
P006 P002 C01C C00N 45.8(4) . . . . ?
P006 P002 C01C C017 -137.5(3) . . . . ?
P006 N007 C00V P001 1.4(5) . . . . ?
P006 N007 C00V C01M 175.3(3) . . . . ?
P006 C00I C00W C00X -175.4(3) . . . . ?
P006 C00I C00W C01T 9.0(6) . . . . ?
N007 P006 C00I C00C -172.5(3) . . . . ?
N007 P006 C00I C00W 10.6(4) . . . . ?
N8 P005 C00P C00R -9.5(4) . . . . ?
N8 P005 C00P C01B 173.4(3) . . . . ?
C009 P003 C011 N8 125.1(3) . . . . ?
C009 P003 C011 C00Z -61.7(3) . . . . ?
C009 C00G C01G C00K 2.3(6) . . . . ?
C009 C00J C016 C00K 0.8(6) . . . . ?
C00A C00D C00L C00M 2.7(6) . . . . ?
C00A C00D C00L C01N -176.1(4) . . . . ?
C00B C00F C00S C00Q -3.3(6) . . . . ?
C00B C00F C00S C01D 176.6(4) . . . . ?
C00B C010 C013 C00Q -3.5(6) . . . . ?
C00B C010 C013 C01R 176.0(4) . . . . ?
C00C C00I C00W C00X 7.8(6) . . . . ?
C00C C00I C00W C01T -167.7(4) . . . . ?
C00D C00A C00H P001 -179.9(3) . . . . ?
C00D C00A C00H C00E 0.4(6) . . . . ?
C00D C00L C00M C00E -0.4(6) . . . . ?
C00F C00B C010 C013 1.0(6) . . . . ?
C00G C009 C00J C00Y 179.8(4) . . . . ?
C00G C009 C00J C016 -1.4(5) . . . . ?
C00H P001 C00V N007 -125.4(3) . . . . ?
C00H P001 C00V C01M 60.4(3) . . . . ?
C00H C00A C00D C00L -2.7(6) . . . . ?
C00H C00E C00M C00L -1.8(6) . . . . ?
C00I P006 N007 C00V 116.1(3) . . . . ?
C00I C00C C01H C00O -1.6(7) . . . . ?
C00I C00W C00X C00O -4.7(7) . . . . ?
C00J C009 C00G C014 -179.9(3) . . . . ?
C00J C009 C00G C01G 0.0(6) . . . . ?
C00M C00E C00H P001 -177.9(3) . . . . ?
C00M C00E C00H C00A 1.7(5) . . . . ?
C00P P005 N8 C011 -116.2(3) . . . . ?
C00P C00R C01K C019 2.3(7) . . . . ?
C00P C01B C01E C019 -0.5(7) . . . . ?
C00R C00P C01B C015 -172.7(4) . . . . ?
C00R C00P C01B C01E 5.8(6) . . . . ?
C00S C00Q C013 C010 2.6(6) . . . . ?
C00S C00Q C013 C01R -176.9(4) . . . . ?
C00T C00E C00H P001 0.1(5) . . . . ?
C00T C00E C00H C00A 179.7(4) . . . . ?
C00T C00E C00M C00L -179.8(4) . . . . ?
C00V P001 C00H C00A -139.4(3) . . . . ?
C00V P001 C00H C00E 40.2(4) . . . . ?
C00X C00O C01H C00C 4.9(7) . . . . ?
C00Y C00J C016 C00K 179.5(4) . . . . ?
C010 C00B C00F P004 -173.4(3) . . . . ?
C010 C00B C00F C00S 2.5(6) . . . . ?
C011 P003 C009 C00G 139.9(3) . . . . ?
C011 P003 C009 C00J -40.0(4) . . . . ?
C012 C00N C01C P002 174.0(3) . . . . ?
C012 C00N C01C C017 -2.7(5) . . . . ?
C012 C00U C01A C017 -1.0(6) . . . . ?
C013 C00Q C00S C00F 0.8(6) . . . . ?
C013 C00Q C00S C01D -179.1(4) . . . . ?
C014 C00G C01G C00K -177.9(4) . . . . ?
C015 C01B C01E C019 178.1(4) . . . . ?
C016 C00K C01G C00G -2.9(6) . . . . ?
C018 C00K C016 C00J -177.8(4) . . . . ?
C018 C00K C01G C00G 176.2(4) . . . . ?
C01A C00U C012 C00N 2.0(6) . . . . ?
C01A C017 C01C P002 -173.5(3) . . . . ?
C01A C017 C01C C00N 3.5(6) . . . . ?
C01B C00P C00R C01K -6.6(6) . . . . ?
C01B C00P C00R C01O 167.1(4) . . . . ?
C01C C00N C012 C00U -0.1(6) . . . . ?
C01C C017 C01A C00U -1.7(6) . . . . ?
C01E C019 C01K C00R 2.9(7) . . . . ?
C01F C00B C00F P004 5.1(6) . . . . ?
C01F C00B C00F C00S -179.0(4) . . . . ?
C01F C00B C010 C013 -177.7(4) . . . . ?
C01G C00K C016 C00J 1.4(6) . . . . ?
C01H C00C C00I P006 177.9(4) . . . . ?
C01H C00C C00I C00W -4.9(7) . . . . ?
C01H C00O C00X C00W -1.7(7) . . . . ?
C01I C00A C00D C00L 177.6(4) . . . . ?
C01I C00A C00H P001 -0.2(5) . . . . ?
C01I C00A C00H C00E -179.9(3) . . . . ?
C01J C00C C00I P006 -1.8(6) . . . . ?
C01J C00C C00I C00W 175.4(4) . . . . ?
C01J C00C C01H C00O 178.1(4) . . . . ?
C01K C019 C01E C01B -3.8(7) . . . . ?
C01L C019 C01E C01B 177.1(4) . . . . ?
C01L C019 C01K C00R -178.0(5) . . . . ?
C01N C00L C00M C00E 178.4(4) . . . . ?
C01O C00R C01K C019 -171.9(4) . . . . ?
C01P C00N C012 C00U 179.2(4) . . . . ?
C01P C00N C01C P002 -5.3(6) . . . . ?
C01P C00N C01C C017 178.1(4) . . . . ?
C01Q C017 C01A C00U 177.7(4) . . . . ?
C01Q C017 C01C P002 7.2(5) . . . . ?
C01Q C017 C01C C00N -175.8(4) . . . . ?
C01S C00U C012 C00N -176.0(4) . . . . ?
C01S C00U C01A C017 176.9(4) . . . . ?
C01T C00W C00X C00O 171.1(4) . . . . ?
C01U C00O C00X C00W -178.5(4) . . . . ?
C01U C00O C01H C00C -178.3(4) . . . . ?
